data_1565393
loop_
_publ_author_name
'Nwachukwu, Chideraa I.'
'Bosch, Eric'

_publ_section_title
;
 Synthesis of 4-[(2-imidazylethynyl)]-5-(2-pyridylethynyl)veratrole and
 characterization of the coordination complexes with silver(I) and
 palladium(II)
;
_journal_name_full 'Inorganica Chimica Acta'
_journal_page_first 119328
_journal_paper_doi 10.1016/j.ica.2019.119328
_journal_volume 502
_journal_year 2020
_chemical_formula_sum 'C20 H15 Cl2 N3 O2 Pd'
_chemical_formula_weight 506.65
_space_group_crystal_system monoclinic
_space_group_IT_number 14
_space_group_name_Hall '-P 2ybc'
_space_group_name_H-M_alt 'P 1 21/c 1'
_atom_sites_solution_hydrogens mixed
_audit_creation_method SHELXL-2018/3
_cell_angle_alpha 90
_cell_angle_beta 95.8780(10)
_cell_angle_gamma 90
_cell_formula_units_Z 4
_cell_length_a 11.1420(7)
_cell_length_b 27.3615(17)
_cell_length_c 7.4271(5)
_cell_measurement_reflns_used 7415
_cell_measurement_temperature 100(2)
_cell_measurement_theta_max 26.97
_cell_measurement_theta_min 2.37
_cell_volume 2252.3(3)
_computing_cell_refinement 'Bruker SAINT'
_computing_data_collection 'Bruker APEX2'
_computing_data_reduction 'Bruker SAINT'
_computing_molecular_graphics 'XSeed (Barbour, 2001)'
_computing_publication_material 'XSeed (Barbour, 2001)'
_computing_structure_refinement 'SHELXL-2018/3 (Sheldrick, 2018)'
_computing_structure_solution 'SHELXT 2018/2 (Sheldrick, 2018)'
_diffrn_ambient_temperature 100(2)
_diffrn_detector_area_resol_mean 8.3660
_diffrn_measured_fraction_theta_full 1.000
_diffrn_measured_fraction_theta_max 0.999
_diffrn_measurement_device_type 'Bruker APEX-II CCD'
_diffrn_measurement_method 'phi and omega scans'
_diffrn_radiation_monochromator graphite
_diffrn_radiation_source 'fine-focus sealed tube'
_diffrn_radiation_type MoK\a
_diffrn_radiation_wavelength 0.71073
_diffrn_reflns_av_R_equivalents 0.0413
_diffrn_reflns_av_unetI/netI 0.0292
_diffrn_reflns_Laue_measured_fraction_full 1.000
_diffrn_reflns_Laue_measured_fraction_max 0.999
_diffrn_reflns_limit_h_max 14
_diffrn_reflns_limit_h_min -14
_diffrn_reflns_limit_k_max 35
_diffrn_reflns_limit_k_min -35
_diffrn_reflns_limit_l_max 9
_diffrn_reflns_limit_l_min -9
_diffrn_reflns_number 28379
_diffrn_reflns_point_group_measured_fraction_full 1.000
_diffrn_reflns_point_group_measured_fraction_max 0.999
_diffrn_reflns_theta_full 25.242
_diffrn_reflns_theta_max 27.240
_diffrn_reflns_theta_min 1.982
_exptl_absorpt_coefficient_mu 1.080
_exptl_absorpt_correction_T_max 1.000
_exptl_absorpt_correction_T_min 0.858
_exptl_absorpt_correction_type multi-scan
_exptl_absorpt_process_details 'SADABS V2014(Bruker AXS)'
_exptl_crystal_colour gold
_exptl_crystal_density_diffrn 1.494
_exptl_crystal_description rhomboidal
_exptl_crystal_F_000 1008
_exptl_crystal_size_max 0.20
_exptl_crystal_size_mid 0.15
_exptl_crystal_size_min 0.02
_refine_diff_density_max 1.461
_refine_diff_density_min -0.580
_refine_diff_density_rms 0.114
_refine_ls_extinction_coef .
_refine_ls_extinction_method none
_refine_ls_goodness_of_fit_ref 1.146
_refine_ls_hydrogen_treatment mixed
_refine_ls_matrix_type full
_refine_ls_number_parameters 259
_refine_ls_number_reflns 5037
_refine_ls_number_restraints 1
_refine_ls_restrained_S_all 1.145
_refine_ls_R_factor_all 0.0503
_refine_ls_R_factor_gt 0.0446
_refine_ls_shift/su_max 0.002
_refine_ls_shift/su_mean 0.000
_refine_ls_structure_factor_coef Fsqd
_refine_ls_weighting_details 'w=1/[\s^2^(Fo^2^)+(0.0395P)^2^+6.1493P] where P=(Fo^2^+2Fc^2^)/3'
_refine_ls_weighting_scheme calc
_refine_ls_wR_factor_gt 0.0996
_refine_ls_wR_factor_ref 0.1020
_reflns_Friedel_coverage 0.000
_reflns_Friedel_fraction_full .
_reflns_Friedel_fraction_max .
_reflns_number_gt 4568
_reflns_number_total 5037
_reflns_threshold_expression 'I > 2\s(I)'
_cod_data_source_file ICA-2020-502-119328.cif
_cod_data_source_block eb659_a_sq
_cod_original_sg_symbol_H-M 'P 21/c'
_cod_database_code 1565393
_shelx_shelxl_version_number 2018/3
_shelx_space_group_comment
;
The symmetry employed for this shelxl refinement is uniquely defined
by the following loop, which should always be used as a source of
symmetry information in preference to the above space-group names.
They are only intended as comments.
;
_platon_squeeze_void_probe_radius 1.20

loop_
_space_group_symop_operation_xyz
'x, y, z'
'-x, y+1/2, -z+1/2'
'-x, -y, -z'
'x, -y-1/2, z-1/2'

loop_
_atom_site_label
_atom_site_type_symbol
_atom_site_fract_x
_atom_site_fract_y
_atom_site_fract_z
_atom_site_U_iso_or_equiv
_atom_site_adp_type
_atom_site_occupancy
_atom_site_site_symmetry_order
_atom_site_calc_flag
_atom_site_refinement_flags_posn
_atom_site_refinement_flags_adp
_atom_site_refinement_flags_occupancy
_atom_site_disorder_assembly
_atom_site_disorder_group
Pd1 Pd 0.42729(2) 0.62824(2) 0.22880(4) 0.01565(9) Uani 1 1 d . . . . .
Cl1 Cl 0.57086(9) 0.64172(3) 0.02648(12) 0.0240(2) Uani 1 1 d . . . . .
O1 O 1.0998(2) 0.65226(10) 0.8752(4) 0.0244(6) Uani 1 1 d . . . . .
N1 N 0.4741(3) 0.55705(10) 0.2475(4) 0.0169(6) Uani 1 1 d . . . . .
C1 C 0.3995(3) 0.52249(14) 0.1718(5) 0.0219(8) Uani 1 1 d . . . . .
H1 H 0.324574 0.532310 0.109661 0.026 Uiso 1 1 calc R U . . .
Cl2 Cl 0.27170(8) 0.61272(3) 0.40556(13) 0.0248(2) Uani 1 1 d . . . . .
O2 O 1.0413(2) 0.74357(9) 0.8613(4) 0.0228(6) Uani 1 1 d . . . . .
N2 N 0.3876(3) 0.69977(10) 0.2216(4) 0.0153(6) Uani 1 1 d . . . . .
C2 C 0.4270(4) 0.47357(14) 0.1806(5) 0.0242(8) Uani 1 1 d . . . . .
H2 H 0.371433 0.450073 0.127430 0.029 Uiso 1 1 calc R U . . .
N3 N 0.4181(3) 0.77840(11) 0.2751(4) 0.0200(6) Uani 1 1 d D . . . .
C3 C 0.5356(4) 0.45914(14) 0.2671(5) 0.0239(8) Uani 1 1 d . . . . .
H3 H 0.557379 0.425556 0.271455 0.029 Uiso 1 1 calc R U . . .
C4 C 0.6122(3) 0.49345(13) 0.3469(5) 0.0217(8) Uani 1 1 d . . . . .
H4 H 0.687040 0.483735 0.409374 0.026 Uiso 1 1 calc R U . . .
C5 C 0.5809(3) 0.54262(13) 0.3372(5) 0.0183(7) Uani 1 1 d . . . . .
C6 C 0.6572(3) 0.57951(14) 0.4287(5) 0.0220(8) Uani 1 1 d . . . . .
C7 C 0.7235(3) 0.60705(13) 0.5155(5) 0.0196(7) Uani 1 1 d . . . . .
C8 C 0.8013(3) 0.64237(14) 0.6080(5) 0.0211(7) Uani 1 1 d . . . . .
C9 C 0.9125(3) 0.62799(13) 0.7013(5) 0.0211(7) Uani 1 1 d . . . . .
H9 H 0.934352 0.594417 0.706203 0.025 Uiso 1 1 calc R U . . .
C10 C 0.9901(3) 0.66252(14) 0.7857(5) 0.0212(7) Uani 1 1 d . . . . .
C11 C 0.9577(3) 0.71238(14) 0.7784(5) 0.0201(7) Uani 1 1 d . . . . .
C12 C 0.8486(3) 0.72679(14) 0.6899(5) 0.0206(7) Uani 1 1 d . . . . .
H12 H 0.826582 0.760340 0.687256 0.025 Uiso 1 1 calc R U . . .
C13 C 0.7701(3) 0.69195(14) 0.6035(5) 0.0200(7) Uani 1 1 d . . . . .
C14 C 0.6614(3) 0.70789(13) 0.5011(5) 0.0208(7) Uani 1 1 d . . . . .
C15 C 0.5716(3) 0.72079(13) 0.4103(5) 0.0199(7) Uani 1 1 d . . . . .
H3N H 0.455(4) 0.8055(12) 0.312(7) 0.047(15) Uiso 1 1 d D . . . .
C16 C 0.4633(3) 0.73266(13) 0.3047(5) 0.0171(7) Uani 1 1 d . . . . .
C17 C 0.2906(3) 0.72510(13) 0.1373(5) 0.0188(7) Uani 1 1 d . . . . .
H17 H 0.222709 0.711045 0.068355 0.023 Uiso 1 1 calc R U . . .
C18 C 0.3088(3) 0.77415(14) 0.1700(5) 0.0249(8) Uani 1 1 d . . . . .
H18 H 0.256378 0.800077 0.128485 0.030 Uiso 1 1 calc R U . . .
C19 C 1.1465(4) 0.60386(15) 0.8595(6) 0.0306(9) Uani 1 1 d . . . . .
H19A H 1.095371 0.580583 0.916652 0.046 Uiso 1 1 calc R U . . .
H19B H 1.228886 0.602341 0.919706 0.046 Uiso 1 1 calc R U . . .
H19C H 1.147227 0.595548 0.731227 0.046 Uiso 1 1 calc R U . . .
C20 C 1.0242(3) 0.79458(13) 0.8226(5) 0.0225(8) Uani 1 1 d . . . . .
H20A H 1.016517 0.799644 0.691277 0.034 Uiso 1 1 calc R U . . .
H20B H 1.093634 0.813020 0.878500 0.034 Uiso 1 1 calc R U . . .
H20C H 0.950658 0.805939 0.871505 0.034 Uiso 1 1 calc R U . . .

loop_
_atom_site_aniso_label
_atom_site_aniso_U_11
_atom_site_aniso_U_22
_atom_site_aniso_U_33
_atom_site_aniso_U_23
_atom_site_aniso_U_13
_atom_site_aniso_U_12
Pd1 0.01703(14) 0.01204(14) 0.01773(14) -0.00137(10) 0.00103(10) -0.00121(10)
Cl1 0.0384(5) 0.0127(4) 0.0224(4) -0.0003(3) 0.0098(4) 0.0037(3)
O1 0.0202(13) 0.0234(14) 0.0278(14) -0.0017(11) -0.0062(11) 0.0015(10)
N1 0.0204(15) 0.0137(14) 0.0168(14) -0.0002(11) 0.0020(11) -0.0014(11)
C1 0.0230(18) 0.0253(19) 0.0177(17) -0.0028(15) 0.0030(14) -0.0032(15)
Cl2 0.0263(5) 0.0169(4) 0.0332(5) 0.0032(4) 0.0126(4) 0.0036(3)
O2 0.0193(13) 0.0223(13) 0.0256(14) -0.0040(11) -0.0033(11) -0.0029(10)
N2 0.0167(14) 0.0138(14) 0.0153(14) -0.0005(11) 0.0008(11) -0.0005(11)
C2 0.034(2) 0.0173(18) 0.0226(19) -0.0040(14) 0.0084(16) -0.0050(15)
N3 0.0262(16) 0.0145(15) 0.0200(15) -0.0010(12) 0.0049(13) 0.0001(12)
C3 0.032(2) 0.0201(18) 0.0206(19) -0.0003(14) 0.0075(16) -0.0016(15)
C4 0.0253(19) 0.0205(18) 0.0200(18) 0.0020(14) 0.0054(15) 0.0058(15)
C5 0.0189(17) 0.0210(18) 0.0157(16) -0.0019(14) 0.0047(13) -0.0030(14)
C6 0.0185(17) 0.0226(18) 0.0253(19) 0.0007(15) 0.0041(15) -0.0008(14)
C7 0.0200(17) 0.0179(17) 0.0213(18) -0.0001(14) 0.0031(14) 0.0000(14)
C8 0.0182(17) 0.030(2) 0.0152(17) -0.0009(14) 0.0013(13) -0.0062(15)
C9 0.0211(18) 0.0213(18) 0.0210(18) 0.0020(14) 0.0016(14) -0.0017(14)
C10 0.0173(17) 0.029(2) 0.0172(17) 0.0017(14) 0.0006(14) -0.0006(14)
C11 0.0177(17) 0.0264(19) 0.0163(17) -0.0033(14) 0.0020(13) -0.0033(14)
C12 0.0173(17) 0.0239(19) 0.0210(18) -0.0050(14) 0.0038(14) -0.0026(14)
C13 0.0154(17) 0.0254(19) 0.0190(17) -0.0019(14) 0.0011(14) -0.0026(14)
C14 0.0196(18) 0.0206(18) 0.0225(18) -0.0039(14) 0.0042(15) -0.0050(14)
C15 0.0196(18) 0.0215(18) 0.0190(18) -0.0012(14) 0.0045(14) -0.0038(14)
C16 0.0172(17) 0.0164(16) 0.0178(17) 0.0007(13) 0.0021(13) -0.0013(13)
C17 0.0158(17) 0.0243(18) 0.0160(17) 0.0003(14) 0.0009(13) 0.0012(14)
C18 0.0251(19) 0.026(2) 0.025(2) 0.0066(15) 0.0061(15) 0.0097(15)
C19 0.028(2) 0.027(2) 0.035(2) 0.0039(17) -0.0051(17) 0.0030(16)
C20 0.0223(19) 0.0214(18) 0.0239(19) -0.0049(15) 0.0028(15) -0.0035(14)

loop_
_atom_type_symbol
_atom_type_description
_atom_type_scat_dispersion_real
_atom_type_scat_dispersion_imag
_atom_type_scat_source
C C 0.0033 0.0016 'International Tables Vol C Tables 4.2.6.8 and 6.1.1.4'
H H 0.0000 0.0000 'International Tables Vol C Tables 4.2.6.8 and 6.1.1.4'
N N 0.0061 0.0033 'International Tables Vol C Tables 4.2.6.8 and 6.1.1.4'
O O 0.0106 0.0060 'International Tables Vol C Tables 4.2.6.8 and 6.1.1.4'
Cl Cl 0.1484 0.1585 'International Tables Vol C Tables 4.2.6.8 and 6.1.1.4'
Pd Pd -0.9988 1.0072 'International Tables Vol C Tables 4.2.6.8 and 6.1.1.4'

loop_
_geom_angle_atom_site_label_1
_geom_angle_atom_site_label_2
_geom_angle_atom_site_label_3
_geom_angle
_geom_angle_site_symmetry_1
_geom_angle_site_symmetry_3
N2 Pd1 N1 176.86(12) . .
N2 Pd1 Cl2 91.06(9) . .
N1 Pd1 Cl2 89.28(9) . .
N2 Pd1 Cl1 89.56(9) . .
N1 Pd1 Cl1 90.41(9) . .
Cl2 Pd1 Cl1 174.40(4) . .
C10 O1 C19 117.8(3) . .
C1 N1 C5 118.2(3) . .
C1 N1 Pd1 120.4(3) . .
C5 N1 Pd1 121.4(2) . .
N1 C1 C2 122.7(4) . .
C11 O2 C20 116.7(3) . .
C16 N2 C17 107.4(3) . .
C16 N2 Pd1 121.1(2) . .
C17 N2 Pd1 131.5(2) . .
C3 C2 C1 119.1(4) . .
C16 N3 C18 107.7(3) . .
C4 C3 C2 119.3(4) . .
C3 C4 C5 120.1(4) . .
N1 C5 C4 120.5(3) . .
N1 C5 C6 118.1(3) . .
C4 C5 C6 121.3(3) . .
C7 C6 C5 174.3(4) . .
C6 C7 C8 175.8(4) . .
C13 C8 C9 119.0(3) . .
C13 C8 C7 120.5(3) . .
C9 C8 C7 120.5(4) . .
C10 C9 C8 120.5(3) . .
O1 C10 C9 124.6(3) . .
O1 C10 C11 115.6(3) . .
C9 C10 C11 119.8(3) . .
O2 C11 C12 124.4(3) . .
O2 C11 C10 115.3(3) . .
C12 C11 C10 120.3(3) . .
C11 C12 C13 120.1(3) . .
C8 C13 C12 120.4(3) . .
C8 C13 C14 120.2(3) . .
C12 C13 C14 119.4(3) . .
C15 C14 C13 177.9(4) . .
C14 C15 C16 176.1(4) . .
N2 C16 N3 109.8(3) . .
N2 C16 C15 124.4(3) . .
N3 C16 C15 125.8(3) . .
C18 C17 N2 108.4(3) . .
C17 C18 N3 106.7(3) . .

loop_
_geom_bond_atom_site_label_1
_geom_bond_atom_site_label_2
_geom_bond_distance
_geom_bond_site_symmetry_2
Pd1 N2 2.006(3) .
Pd1 N1 2.018(3) .
Pd1 Cl2 2.3185(9) .
Pd1 Cl1 2.3335(10) .
O1 C10 1.360(4) .
O1 C19 1.432(5) .
N1 C1 1.344(5) .
N1 C5 1.361(5) .
C1 C2 1.373(5) .
O2 C11 1.363(4) .
O2 C20 1.434(4) .
N2 C16 1.340(4) .
N2 C17 1.379(4) .
C2 C3 1.369(6) .
N3 C16 1.358(5) .
N3 C18 1.383(5) .
C3 C4 1.363(5) .
C4 C5 1.390(5) .
C5 C6 1.444(5) .
C6 C7 1.197(5) .
C7 C8 1.426(5) .
C8 C13 1.400(5) .
C8 C9 1.412(5) .
C9 C10 1.386(5) .
C10 C11 1.411(5) .
C11 C12 1.379(5) .
C12 C13 1.404(5) .
C13 C14 1.431(5) .
C14 C15 1.201(5) .
C15 C16 1.408(5) .
C17 C18 1.375(5) .

loop_
_platon_squeeze_void_nr
_platon_squeeze_void_average_x
_platon_squeeze_void_average_y
_platon_squeeze_void_average_z
_platon_squeeze_void_volume
_platon_squeeze_void_count_electrons
_platon_squeeze_void_content
1 0.000 0.000 -0.024 211 55 ' '
2 0.000 0.500 -0.058 211 55 ' '
